data_1564213
loop_
_publ_author_name
'Parsa, Fatemeh'
'Ghorbanloo, Massomeh'
'Morsali, Ali'
'Wang, Jun'
'Junk, Peter C.'
'Retailleau, Pascal'

_publ_section_title
;
 Azobenzene based 2D-MOF for high selective quinone fluorescence sensing
 performance
;
_journal_name_full 'Inorganica Chimica Acta'
_journal_page_first 119699
_journal_paper_doi 10.1016/j.ica.2020.119699
_journal_volume 510
_journal_year 2020
_chemical_formula_moiety 'C48 H38 Cd3 N8 O14'
_chemical_formula_sum 'C48 H38 Cd3 N8 O14'
_chemical_formula_weight 1288.06
_space_group_crystal_system triclinic
_space_group_IT_number 2
_space_group_name_Hall '-P 1'
_space_group_name_H-M_alt 'P -1'
_atom_sites_solution_hydrogens geom
_atom_sites_solution_primary dual
_atom_sites_solution_secondary difmap
_cell_angle_alpha 96.411(5)
_cell_angle_beta 95.434(5)
_cell_angle_gamma 96.552(5)
_cell_formula_units_Z 1
_cell_length_a 10.7393(7)
_cell_length_b 10.7810(6)
_cell_length_c 11.0143(7)
_cell_measurement_reflns_used 8546
_cell_measurement_temperature 175(2)
_cell_measurement_theta_max 29.3170
_cell_measurement_theta_min 4.0590
_cell_volume 1251.51(14)
_computing_cell_refinement 'CrysAlisPro 1.171.39.46 (Rigaku OD, 2018)'
_computing_data_collection 'CrysAlisPro 1.171.39.46 (Rigaku OD, 2018)'
_computing_data_reduction 'CrysAlisPro 1.171.39.46 (Rigaku OD, 2018)'
_computing_structure_refinement 'SHELXL-2018/3 (Sheldrick, 2018)'
_computing_structure_solution 'SHELXT 2014/5 (Sheldrick, 2014)'
_diffrn_ambient_environment N~2~
_diffrn_ambient_temperature 175.(2)
_diffrn_detector 'HPAD Dectris Pilatus3R 200K'
_diffrn_measured_fraction_theta_full 0.985
_diffrn_measured_fraction_theta_max 0.984
_diffrn_measurement_device 'four-circle diffractometer'
_diffrn_measurement_device_type 'XtaLAB AFC12 (RINC): Kappa single'
_diffrn_radiation_monochromator mirror
_diffrn_radiation_probe x-ray
_diffrn_radiation_type 'Mo K\a'
_diffrn_radiation_wavelength 0.71073
_diffrn_reflns_av_R_equivalents 0.0395
_diffrn_reflns_av_unetI/netI 0.0396
_diffrn_reflns_Laue_measured_fraction_full 0.985
_diffrn_reflns_Laue_measured_fraction_max 0.984
_diffrn_reflns_limit_h_max 12
_diffrn_reflns_limit_h_min -12
_diffrn_reflns_limit_k_max 12
_diffrn_reflns_limit_k_min -12
_diffrn_reflns_limit_l_max 13
_diffrn_reflns_limit_l_min -12
_diffrn_reflns_number 13123
_diffrn_reflns_point_group_measured_fraction_full 0.985
_diffrn_reflns_point_group_measured_fraction_max 0.984
_diffrn_reflns_theta_full 25.242
_diffrn_reflns_theta_max 25.348
_diffrn_reflns_theta_min 3.671
_diffrn_source 'micro-focus sealed X-ray tube'
_diffrn_source_type 'Rigaku (Mo) mm003 X-ray Source'
_exptl_absorpt_coefficient_mu 1.337
_exptl_absorpt_correction_T_max 1.00000
_exptl_absorpt_correction_T_min 0.62835
_exptl_absorpt_correction_type multi-scan
_exptl_absorpt_process_details
;
CrysAlisPro 1.171.39.46 (Rigaku Oxford Diffraction, 2018)
Empirical absorption correction using spherical harmonics,
 implemented in SCALE3 ABSPACK scaling algorithm.
;
_exptl_crystal_colour orange
_exptl_crystal_density_diffrn 1.709
_exptl_crystal_description platelet
_exptl_crystal_F_000 638
_exptl_crystal_size_max 0.30
_exptl_crystal_size_mid 0.11
_exptl_crystal_size_min 0.06
_refine_diff_density_max 1.144
_refine_diff_density_min -1.040
_refine_diff_density_rms 0.100
_refine_ls_extinction_coef .
_refine_ls_extinction_method none
_refine_ls_goodness_of_fit_ref 1.086
_refine_ls_hydrogen_treatment constr
_refine_ls_matrix_type full
_refine_ls_number_parameters 333
_refine_ls_number_reflns 4514
_refine_ls_number_restraints 323
_refine_ls_restrained_S_all 1.054
_refine_ls_R_factor_all 0.0366
_refine_ls_R_factor_gt 0.0331
_refine_ls_shift/su_max 0.001
_refine_ls_shift/su_mean 0.000
_refine_ls_structure_factor_coef Fsqd
_refine_ls_weighting_details 'w=1/[\s^2^(Fo^2^)+(0.0340P)^2^+2.3690P] where P=(Fo^2^+2Fc^2^)/3'
_refine_ls_weighting_scheme calc
_refine_ls_wR_factor_gt 0.0828
_refine_ls_wR_factor_ref 0.0845
_reflns_Friedel_coverage 0.000
_reflns_Friedel_fraction_full .
_reflns_Friedel_fraction_max .
_reflns_number_gt 4119
_reflns_number_total 4515
_reflns_threshold_expression 'I > 2\s(I)'
_cod_data_source_file ICA-2020-510-119699.cif
_cod_data_source_block F10
_cod_database_code 1564213

loop_
_space_group_symop_operation_xyz
'x, y, z'
'-x, -y, -z'

loop_
_atom_site_label
_atom_site_type_symbol
_atom_site_fract_x
_atom_site_fract_y
_atom_site_fract_z
_atom_site_U_iso_or_equiv
_atom_site_adp_type
_atom_site_occupancy
_atom_site_site_symmetry_order
_atom_site_calc_flag
_atom_site_refinement_flags_posn
_atom_site_refinement_flags_adp
_atom_site_refinement_flags_occupancy
_atom_site_disorder_assembly
_atom_site_disorder_group
O1 O 0.5717(2) 0.8343(2) 0.6690(3) 0.0331(6) Uani 1 1 d . . . . .
C1 C 0.4671(3) 0.7677(3) 0.6401(3) 0.0240(7) Uani 1 1 d . . . . .
N1 N 0.0529(4) 1.0297(4) 0.5055(4) 0.0482(10) Uani 1 1 d . . . . .
Cd1 Cd 0.500000 0.500000 0.500000 0.01599(10) Uani 1 2 d S . P . .
O2 O 0.4513(2) 0.6501(2) 0.6392(2) 0.0269(5) Uani 1 1 d . . . . .
C2 C 0.3552(3) 0.8328(3) 0.6050(3) 0.0268(7) Uani 1 1 d . . . . .
N2 N 0.5100(6) 0.0503(4) 1.0285(4) 0.0743(16) Uani 1 1 d . . . . .
Cd2 Cd 0.71188(2) 0.70393(2) 0.69875(2) 0.02124(10) Uani 1 1 d . . . . .
C3 C 0.2347(4) 0.7682(4) 0.5882(4) 0.0388(10) Uani 1 1 d . . . . .
H3 H 0.222148 0.681635 0.598869 0.047 Uiso 1 1 calc R U . . .
N3 N 0.9636(4) 0.5404(5) 0.0033(4) 0.0596(12) Uani 1 1 d . . . . .
O3 O 0.6624(2) 0.6469(2) 0.4682(2) 0.0258(5) Uani 1 1 d . . . . .
C4 C 0.1322(4) 0.8298(4) 0.5559(5) 0.0458(11) Uani 1 1 d . . . . .
H4 H 0.049167 0.786143 0.546089 0.055 Uiso 1 1 calc R U . . .
O4 O 0.8515(2) 0.6473(3) 0.5663(2) 0.0330(6) Uani 1 1 d . . . . .
C5 C 0.1518(4) 0.9560(4) 0.5381(4) 0.0397(9) Uani 1 1 d . . . . .
O5 O 0.6747(3) 0.5677(2) 0.8278(2) 0.0365(6) Uani 1 1 d . . . . .
C6 C 0.2713(4) 1.0202(4) 0.5539(5) 0.0430(10) Uani 1 1 d . . . . .
H6 H 0.283726 1.106457 0.541947 0.052 Uiso 1 1 calc R U . . .
O6 O 0.6364(2) 0.4456(3) 0.6489(2) 0.0309(6) Uani 1 1 d . . . . .
C7 C 0.3734(4) 0.9595(4) 0.5873(4) 0.0364(9) Uani 1 1 d . . . . .
H7 H 0.456022 1.003987 0.598261 0.044 Uiso 1 1 calc R U . . .
C8 C 0.7784(3) 0.6337(3) 0.4684(3) 0.0243(7) Uani 1 1 d . . . . .
C9 C 0.8289(3) 0.6072(4) 0.3483(3) 0.0303(8) Uani 1 1 d . . . . .
C10 C 0.7595(4) 0.6274(5) 0.2404(4) 0.0423(10) Uani 1 1 d . . . . .
H10 H 0.678526 0.654316 0.243366 0.051 Uiso 1 1 calc R U . . .
C11 C 0.8085(5) 0.6084(5) 0.1285(4) 0.0522(13) Uani 1 1 d . . . . .
H11 H 0.764282 0.627921 0.055691 0.063 Uiso 1 1 calc R U . . .
C12 C 0.9229(5) 0.5604(5) 0.1243(4) 0.0487(11) Uani 1 1 d . . . . .
C13 C 0.9916(4) 0.5387(5) 0.2310(4) 0.0495(12) Uani 1 1 d . . . . .
H13 H 1.069646 0.505679 0.227059 0.059 Uiso 1 1 calc R U . . .
C14 C 0.9462(4) 0.5651(5) 0.3436(4) 0.0406(10) Uani 1 1 d . . . . .
H14 H 0.995211 0.554495 0.417308 0.049 Uiso 1 1 calc R U . . .
C15 C 0.6427(3) 0.4618(4) 0.7645(3) 0.0272(8) Uani 1 1 d . . . . .
C16 C 0.6123(4) 0.3504(4) 0.8306(3) 0.0340(9) Uani 1 1 d . . . . .
C17 C 0.6108(6) 0.2303(4) 0.7718(4) 0.0537(14) Uani 1 1 d . . . . .
H17 H 0.630615 0.217556 0.689448 0.064 Uiso 1 1 calc R U . . .
C18 C 0.5801(7) 0.1282(5) 0.8344(5) 0.0708(19) Uani 1 1 d . . . . .
H18 H 0.580831 0.045003 0.795923 0.085 Uiso 1 1 calc R U . . .
C19 C 0.5483(6) 0.1485(5) 0.9540(5) 0.0605(15) Uani 1 1 d . . . . .
C20 C 0.5539(7) 0.2667(5) 1.0133(5) 0.0704(18) Uani 1 1 d . . . . .
H20 H 0.535534 0.279291 1.096118 0.085 Uiso 1 1 calc R U . . .
C21 C 0.5866(6) 0.3688(5) 0.9516(4) 0.0566(14) Uani 1 1 d . . . . .
H21 H 0.591486 0.451814 0.992634 0.068 Uiso 1 1 calc R U . . .
O7 O 0.8522(4) 0.8529(4) 0.8018(4) 0.0690(11) Uani 1 1 d . . . . .
C22 C 0.9651(6) 0.8627(8) 0.8241(6) 0.091(2) Uani 1 1 d . . . . .
H22 H 1.001235 0.786556 0.827175 0.109 Uiso 1 1 calc R U . . .
N4 N 1.0441(6) 0.9681(8) 0.8450(6) 0.112(2) Uani 1 1 d . . . . .
C23 C 0.9952(13) 1.0910(10) 0.8298(10) 0.152(4) Uani 1 1 d . . . . .
H23A H 1.044510 1.135692 0.773986 0.229 Uiso 1 1 calc R U . . .
H23B H 1.002707 1.142349 0.909980 0.229 Uiso 1 1 calc R U . . .
H23C H 0.906460 1.075116 0.795529 0.229 Uiso 1 1 calc R U . . .
C24 C 1.1764(9) 0.9749(16) 0.8788(10) 0.202(7) Uani 1 1 d . . . . .
H24A H 1.200799 1.034598 0.953375 0.303 Uiso 1 1 calc R U . . .
H24B H 1.222049 1.003101 0.811939 0.303 Uiso 1 1 calc R U . . .
H24C H 1.197212 0.891500 0.894429 0.303 Uiso 1 1 calc R U . . .

loop_
_atom_site_aniso_label
_atom_site_aniso_U_11
_atom_site_aniso_U_22
_atom_site_aniso_U_33
_atom_site_aniso_U_23
_atom_site_aniso_U_13
_atom_site_aniso_U_12
O1 0.0245(13) 0.0313(14) 0.0419(15) -0.0039(12) -0.0017(11) 0.0093(11)
C1 0.0272(18) 0.0265(17) 0.0199(16) -0.0010(13) 0.0058(14) 0.0116(14)
N1 0.0334(18) 0.039(2) 0.074(3) 0.0150(19) -0.0015(19) 0.0090(15)
Cd1 0.01695(18) 0.01585(17) 0.01548(17) 0.00284(12) 0.00296(12) 0.00149(12)
O2 0.0352(14) 0.0248(12) 0.0249(12) 0.0059(10) 0.0104(11) 0.0124(10)
C2 0.0252(18) 0.0225(17) 0.0333(19) 0.0028(14) 0.0027(15) 0.0071(14)
N2 0.128(5) 0.048(2) 0.044(3) 0.0134(19) 0.004(3) -0.003(3)
Cd2 0.02169(15) 0.02131(15) 0.02173(15) 0.00488(10) 0.00359(10) 0.00382(10)
C3 0.030(2) 0.0243(19) 0.061(3) 0.0063(18) -0.0011(19) 0.0037(15)
N3 0.046(3) 0.095(4) 0.041(2) 0.005(2) 0.0131(19) 0.023(2)
O3 0.0240(13) 0.0227(12) 0.0343(14) 0.0090(10) 0.0155(11) 0.0027(10)
C4 0.024(2) 0.039(2) 0.073(3) 0.009(2) -0.003(2) 0.0029(17)
O4 0.0285(14) 0.0438(16) 0.0262(13) 0.0028(11) 0.0086(11) -0.0014(12)
C5 0.033(2) 0.033(2) 0.054(3) 0.0070(19) -0.0020(19) 0.0126(16)
O5 0.0486(17) 0.0269(13) 0.0319(14) 0.0116(11) -0.0066(12) -0.0027(12)
C6 0.036(2) 0.028(2) 0.067(3) 0.014(2) 0.003(2) 0.0091(16)
O6 0.0287(14) 0.0424(15) 0.0262(13) 0.0169(11) 0.0040(11) 0.0115(11)
C7 0.027(2) 0.0252(19) 0.057(3) 0.0074(18) 0.0009(18) 0.0051(15)
C8 0.0247(17) 0.0204(16) 0.0288(17) 0.0044(14) 0.0100(14) -0.0006(13)
C9 0.0215(18) 0.040(2) 0.0292(18) 0.0012(16) 0.0097(15) -0.0004(15)
C10 0.027(2) 0.069(3) 0.030(2) 0.001(2) 0.0049(16) 0.008(2)
C11 0.042(3) 0.088(4) 0.027(2) 0.000(2) 0.0062(19) 0.013(2)
C12 0.044(3) 0.075(3) 0.029(2) -0.001(2) 0.0125(18) 0.012(2)
C13 0.034(2) 0.078(3) 0.044(2) 0.007(2) 0.0186(19) 0.023(2)
C14 0.033(2) 0.062(3) 0.031(2) 0.0095(19) 0.0095(17) 0.017(2)
C15 0.0243(18) 0.0314(19) 0.0270(18) 0.0141(14) -0.0020(14) 0.0014(15)
C16 0.044(2) 0.0302(19) 0.0262(18) 0.0120(15) -0.0045(16) -0.0045(17)
C17 0.097(4) 0.033(2) 0.027(2) 0.0077(17) 0.001(2) -0.008(2)
C18 0.134(6) 0.029(2) 0.041(3) 0.010(2) -0.008(3) -0.014(3)
C19 0.086(4) 0.049(3) 0.043(3) 0.024(2) -0.005(2) -0.019(3)
C20 0.124(5) 0.050(3) 0.044(3) 0.024(2) 0.029(3) 0.005(3)
C21 0.100(4) 0.037(2) 0.036(2) 0.0132(19) 0.019(3) 0.004(3)
O7 0.045(2) 0.074(3) 0.073(3) -0.031(2) 0.0009(18) -0.0108(18)
C22 0.051(3) 0.128(6) 0.077(4) -0.027(4) 0.002(3) -0.016(4)
N4 0.071(4) 0.159(6) 0.082(4) -0.036(4) 0.023(3) -0.050(4)
C23 0.210(11) 0.111(6) 0.116(8) -0.024(6) 0.055(8) -0.058(6)
C24 0.058(5) 0.379(19) 0.123(8) -0.086(10) 0.012(5) -0.056(7)

loop_
_atom_type_symbol
_atom_type_description
_atom_type_scat_dispersion_real
_atom_type_scat_dispersion_imag
_atom_type_scat_source
C C 0.0033 0.0016 'International Tables Vol C Tables 4.2.6.8 and 6.1.1.4'
H H 0.0000 0.0000 'International Tables Vol C Tables 4.2.6.8 and 6.1.1.4'
N N 0.0061 0.0033 'International Tables Vol C Tables 4.2.6.8 and 6.1.1.4'
O O 0.0106 0.0060 'International Tables Vol C Tables 4.2.6.8 and 6.1.1.4'
Cd Cd -0.8075 1.2024 'International Tables Vol C Tables 4.2.6.8 and 6.1.1.4'

loop_
_geom_angle_atom_site_label_1
_geom_angle_atom_site_label_2
_geom_angle_atom_site_label_3
_geom_angle
_geom_angle_site_symmetry_1
_geom_angle_site_symmetry_3
C1 O1 Cd2 106.6(2) . .
O1 C1 O2 123.6(3) . .
O1 C1 C2 117.8(3) . .
O2 C1 C2 118.6(3) . .
N1 N1 C5 113.4(5) 2_576 .
O2 Cd1 O2 180.0 . 2_666
O2 Cd1 O6 88.12(9) . .
O2 Cd1 O6 91.88(9) 2_666 .
O2 Cd1 O6 91.88(9) . 2_666
O2 Cd1 O6 88.12(9) 2_666 2_666
O6 Cd1 O6 180.00(10) . 2_666
O2 Cd1 O3 94.56(9) . 2_666
O2 Cd1 O3 85.44(9) 2_666 2_666
O6 Cd1 O3 94.05(9) . 2_666
O6 Cd1 O3 85.95(9) 2_666 2_666
O2 Cd1 O3 85.44(9) . .
O2 Cd1 O3 94.56(9) 2_666 .
O6 Cd1 O3 85.95(9) . .
O6 Cd1 O3 94.05(9) 2_666 .
O3 Cd1 O3 180.0 2_666 .
O2 Cd1 Cd2 54.54(7) . .
O2 Cd1 Cd2 125.46(7) 2_666 .
O6 Cd1 Cd2 54.40(7) . .
O6 Cd1 Cd2 125.60(7) 2_666 .
O3 Cd1 Cd2 132.01(6) 2_666 .
O3 Cd1 Cd2 47.99(6) . .
O2 Cd1 Cd2 125.46(7) . 2_666
O2 Cd1 Cd2 54.54(7) 2_666 2_666
O6 Cd1 Cd2 125.60(7) . 2_666
O6 Cd1 Cd2 54.40(7) 2_666 2_666
O3 Cd1 Cd2 47.99(6) 2_666 2_666
O3 Cd1 Cd2 132.01(6) . 2_666
Cd2 Cd1 Cd2 180.0 . 2_666
C1 O2 Cd1 129.0(2) . .
C3 C2 C7 119.7(4) . .
C3 C2 C1 120.8(3) . .
C7 C2 C1 119.5(3) . .
N2 N2 C19 112.7(6) 2_657 .
O5 Cd2 O1 117.28(11) . .
O5 Cd2 O7 105.03(14) . .
O1 Cd2 O7 93.09(14) . .
O5 Cd2 O4 113.12(11) . .
O1 Cd2 O4 125.94(10) . .
O7 Cd2 O4 91.82(12) . .
O5 Cd2 O3 122.24(9) . .
O1 Cd2 O3 82.31(9) . .
O7 Cd2 O3 128.97(13) . .
O4 Cd2 O3 54.32(9) . .
O5 Cd2 C8 121.99(10) . .
O1 Cd2 C8 104.57(11) . .
O7 Cd2 C8 111.12(13) . .
O4 Cd2 C8 26.90(10) . .
O3 Cd2 C8 27.43(10) . .
O5 Cd2 Cd1 84.18(7) . .
O1 Cd2 Cd1 82.95(7) . .
O7 Cd2 Cd1 170.77(12) . .
O4 Cd2 Cd1 83.86(7) . .
O3 Cd2 Cd1 42.34(5) . .
C8 Cd2 Cd1 62.24(7) . .
C2 C3 C4 120.1(4) . .
C2 C3 H3 119.9 . .
C4 C3 H3 119.9 . .
N3 N3 C12 111.7(6) 2_765 .
C8 O3 Cd1 127.7(2) . .
C8 O3 Cd2 85.7(2) . .
Cd1 O3 Cd2 89.68(8) . .
C3 C4 C5 119.5(4) . .
C3 C4 H4 120.3 . .
C5 C4 H4 120.3 . .
C8 O4 Cd2 98.1(2) . .
C6 C5 C4 120.6(4) . .
C6 C5 N1 115.0(4) . .
C4 C5 N1 124.4(4) . .
C15 O5 Cd2 106.8(2) . .
C5 C6 C7 120.0(4) . .
C5 C6 H6 120.0 . .
C7 C6 H6 120.0 . .
C15 O6 Cd1 132.4(2) . .
C6 C7 C2 120.1(4) . .
C6 C7 H7 120.0 . .
C2 C7 H7 120.0 . .
O4 C8 O3 121.8(3) . .
O4 C8 C9 119.7(3) . .
O3 C8 C9 118.4(3) . .
O4 C8 Cd2 55.00(18) . .
O3 C8 Cd2 66.87(18) . .
C9 C8 Cd2 172.8(2) . .
C14 C9 C10 119.9(4) . .
C14 C9 C8 120.3(4) . .
C10 C9 C8 119.8(3) . .
C11 C10 C9 120.1(4) . .
C11 C10 H10 119.9 . .
C9 C10 H10 119.9 . .
C10 C11 C12 119.3(4) . .
C10 C11 H11 120.3 . .
C12 C11 H11 120.3 . .
C13 C12 C11 120.7(4) . .
C13 C12 N3 124.3(4) . .
C11 C12 N3 115.0(4) . .
C12 C13 C14 119.9(4) . .
C12 C13 H13 120.1 . .
C14 C13 H13 120.1 . .
C13 C14 C9 119.8(4) . .
C13 C14 H14 120.1 . .
C9 C14 H14 120.1 . .
O6 C15 O5 123.3(3) . .
O6 C15 C16 118.6(3) . .
O5 C15 C16 118.1(3) . .
C17 C16 C21 120.3(4) . .
C17 C16 C15 120.3(4) . .
C21 C16 C15 119.4(4) . .
C16 C17 C18 119.2(5) . .
C16 C17 H17 120.4 . .
C18 C17 H17 120.4 . .
C17 C18 C19 119.6(5) . .
C17 C18 H18 120.2 . .
C19 C18 H18 120.2 . .
C20 C19 C18 121.1(4) . .
C20 C19 N2 113.5(5) . .
C18 C19 N2 125.3(5) . .
C19 C20 C21 119.3(5) . .
C19 C20 H20 120.4 . .
C21 C20 H20 120.4 . .
C16 C21 C20 120.3(5) . .
C16 C21 H21 119.8 . .
C20 C21 H21 119.8 . .
C22 O7 Cd2 133.1(5) . .
O7 C22 N4 127.0(9) . .
O7 C22 H22 116.5 . .
N4 C22 H22 116.5 . .
C22 N4 C24 124.7(11) . .
C22 N4 C23 119.4(8) . .
C24 N4 C23 115.9(10) . .
N4 C23 H23A 109.5 . .
N4 C23 H23B 109.5 . .
H23A C23 H23B 109.5 . .
N4 C23 H23C 109.5 . .
H23A C23 H23C 109.5 . .
H23B C23 H23C 109.5 . .
N4 C24 H24A 109.5 . .
N4 C24 H24B 109.5 . .
H24A C24 H24B 109.5 . .
N4 C24 H24C 109.5 . .
H24A C24 H24C 109.5 . .
H24B C24 H24C 109.5 . .

loop_
_geom_bond_atom_site_label_1
_geom_bond_atom_site_label_2
_geom_bond_distance
_geom_bond_site_symmetry_2
O1 C1 1.255(4) .
O1 Cd2 2.201(3) .
C1 O2 1.259(4) .
C1 C2 1.499(5) .
N1 N1 1.227(7) 2_576
N1 C5 1.441(5) .
Cd1 O2 2.244(2) .
Cd1 O2 2.244(2) 2_666
Cd1 O6 2.266(2) .
Cd1 O6 2.266(2) 2_666
Cd1 O3 2.298(2) 2_666
Cd1 O3 2.298(2) .
Cd1 Cd2 3.4123(3) .
Cd1 Cd2 3.4123(3) 2_666
C2 C3 1.383(5) .
C2 C7 1.396(5) .
N2 N2 1.178(9) 2_657
N2 C19 1.457(6) .
Cd2 O5 2.185(3) .
Cd2 O7 2.203(3) .
Cd2 O4 2.275(3) .
Cd2 O3 2.535(3) .
Cd2 C8 2.749(3) .
C3 C4 1.388(6) .
C3 H3 0.9500 .
N3 N3 1.236(9) 2_765
N3 C12 1.443(6) .
O3 C8 1.270(4) .
C4 C5 1.391(6) .
C4 H4 0.9500 .
O4 C8 1.257(5) .
C5 C6 1.372(6) .
O5 C15 1.264(5) .
C6 C7 1.381(6) .
C6 H6 0.9500 .
O6 C15 1.260(4) .
C7 H7 0.9500 .
C8 C9 1.488(5) .
C9 C14 1.390(6) .
C9 C10 1.394(6) .
C10 C11 1.388(6) .
C10 H10 0.9500 .
C11 C12 1.389(7) .
C11 H11 0.9500 .
C12 C13 1.385(7) .
C13 C14 1.387(6) .
C13 H13 0.9500 .
C14 H14 0.9500 .
C15 C16 1.494(5) .
C16 C17 1.379(6) .
C16 C21 1.384(6) .
C17 C18 1.387(6) .
C17 H17 0.9500 .
C18 C19 1.392(8) .
C18 H18 0.9500 .
C19 C20 1.358(8) .
C20 C21 1.385(7) .
C20 H20 0.9500 .
C21 H21 0.9500 .
O7 C22 1.204(8) .
C22 N4 1.323(10) .
C22 H22 0.9500 .
N4 C24 1.426(12) .
N4 C23 1.499(14) .
C23 H23A 0.9800 .
C23 H23B 0.9800 .
C23 H23C 0.9800 .
C24 H24A 0.9800 .
C24 H24B 0.9800 .
C24 H24C 0.9800 .

loop_
_geom_torsion_atom_site_label_1
_geom_torsion_atom_site_label_2
_geom_torsion_atom_site_label_3
_geom_torsion_atom_site_label_4
_geom_torsion
_geom_torsion_site_symmetry_1
_geom_torsion_site_symmetry_2
_geom_torsion_site_symmetry_3
_geom_torsion_site_symmetry_4
Cd2 O1 C1 O2 4.7(4) . . . .
Cd2 O1 C1 C2 -175.4(2) . . . .
O1 C1 O2 Cd1 -76.9(4) . . . .
C2 C1 O2 Cd1 103.2(3) . . . .
O1 C1 C2 C3 -171.2(4) . . . .
O2 C1 C2 C3 8.6(5) . . . .
O1 C1 C2 C7 9.7(5) . . . .
O2 C1 C2 C7 -170.4(4) . . . .
C7 C2 C3 C4 -1.0(7) . . . .
C1 C2 C3 C4 179.9(4) . . . .
C2 C3 C4 C5 1.3(7) . . . .
C3 C4 C5 C6 -1.0(8) . . . .
C3 C4 C5 N1 -179.5(5) . . . .
N1 N1 C5 C6 -178.6(6) 2_576 . . .
N1 N1 C5 C4 0.0(8) 2_576 . . .
C4 C5 C6 C7 0.3(8) . . . .
N1 C5 C6 C7 178.9(4) . . . .
C5 C6 C7 C2 0.0(7) . . . .
C3 C2 C7 C6 0.4(7) . . . .
C1 C2 C7 C6 179.4(4) . . . .
Cd2 O4 C8 O3 -2.9(4) . . . .
Cd2 O4 C8 C9 174.2(3) . . . .
Cd1 O3 C8 O4 -83.7(4) . . . .
Cd2 O3 C8 O4 2.6(3) . . . .
Cd1 O3 C8 C9 99.2(3) . . . .
Cd2 O3 C8 C9 -174.6(3) . . . .
Cd1 O3 C8 Cd2 -86.3(2) . . . .
O4 C8 C9 C14 16.9(6) . . . .
O3 C8 C9 C14 -165.9(4) . . . .
O4 C8 C9 C10 -161.6(4) . . . .
O3 C8 C9 C10 15.6(5) . . . .
C14 C9 C10 C11 -1.4(7) . . . .
C8 C9 C10 C11 177.1(4) . . . .
C9 C10 C11 C12 4.6(8) . . . .
C10 C11 C12 C13 -3.8(8) . . . .
C10 C11 C12 N3 178.1(5) . . . .
N3 N3 C12 C13 26.4(9) 2_765 . . .
N3 N3 C12 C11 -155.7(6) 2_765 . . .
C11 C12 C13 C14 -0.1(8) . . . .
N3 C12 C13 C14 177.7(5) . . . .
C12 C13 C14 C9 3.3(8) . . . .
C10 C9 C14 C13 -2.6(7) . . . .
C8 C9 C14 C13 178.9(4) . . . .
Cd1 O6 C15 O5 -71.4(5) . . . .
Cd1 O6 C15 C16 109.2(4) . . . .
Cd2 O5 C15 O6 0.3(5) . . . .
Cd2 O5 C15 C16 179.7(3) . . . .
O6 C15 C16 C17 17.2(6) . . . .
O5 C15 C16 C17 -162.2(4) . . . .
O6 C15 C16 C21 -163.3(4) . . . .
O5 C15 C16 C21 17.3(6) . . . .
C21 C16 C17 C18 1.7(8) . . . .
C15 C16 C17 C18 -178.9(5) . . . .
C16 C17 C18 C19 1.6(10) . . . .
C17 C18 C19 C20 -3.9(10) . . . .
C17 C18 C19 N2 177.8(6) . . . .
N2 N2 C19 C20 170.9(8) 2_657 . . .
N2 N2 C19 C18 -10.7(12) 2_657 . . .
C18 C19 C20 C21 2.8(11) . . . .
N2 C19 C20 C21 -178.7(6) . . . .
C17 C16 C21 C20 -2.8(9) . . . .
C15 C16 C21 C20 177.7(5) . . . .
C19 C20 C21 C16 0.5(10) . . . .
Cd2 O7 C22 N4 152.4(6) . . . .
O7 C22 N4 C24 175.8(8) . . . .
O7 C22 N4 C23 -5.8(12) . . . .
